data_4089364
loop_
_publ_author_name
'Schnurr, Anna'
'Samigullin, Kamil'
'Breunig, Jens M.'
'Bolte, Michael'
'Lerner, Hans-Wolfram'
'Wagner, Matthias'

_publ_section_title
;
 One-Pot Synthesis of [(C6F5)2BH2]&#x2212;from C6F5MgBr/BH3&#x00B7;SMe2and
 Its in Situ Transformation to Piers&#x2019; Borane
;
_journal_issue 10
_journal_name_full Organometallics
_journal_page_first 2838
_journal_paper_doi 10.1021/om200186w
_journal_volume 30
_journal_year 2011
_chemical_formula_moiety 'C48 H64 B2 Br4.77 Cl1.23 F20 Mg4 O6, C7 H8, 2(C H Cl3)'
_chemical_formula_sum 'C57 H74 B2 Br4.8 Cl7.2 F20 Mg4 O6'
_chemical_formula_weight 1992.83
_space_group_IT_number 61
_space_group_name_Hall '-P 2ac 2ab'
_space_group_name_H-M_alt 'P b c a'
_symmetry_cell_setting orthorhombic
_symmetry_space_group_name_Hall '-P 2ac 2ab'
_symmetry_space_group_name_H-M 'P b c a'
_atom_sites_solution_hydrogens geom
_atom_sites_solution_primary direct
_atom_sites_solution_secondary difmap
_audit_creation_method SHELXL-97
_cell_angle_alpha 90.00
_cell_angle_beta 90.00
_cell_angle_gamma 90.00
_cell_formula_units_Z 4
_cell_length_a 17.371(2)
_cell_length_b 21.4852(19)
_cell_length_c 21.5176(18)
_cell_measurement_reflns_used 15069
_cell_measurement_temperature 173(2)
_cell_measurement_theta_max 26.0
_cell_measurement_theta_min 2.7
_cell_volume 8030.8(13)
_computing_cell_refinement 'X-Area (Stoe & Cie, 2001)'
_computing_data_collection 'X-Area (Stoe & Cie, 2001)'
_computing_data_reduction 'X-Area (Stoe & Cie, 2001)'
_computing_molecular_graphics 'XP (Sheldrick, 2008)'
_computing_structure_refinement 'SHELXL-97 (Sheldrick, 1997)'
_computing_structure_solution 'SHELXS-97 (Sheldrick, 1990)'
_diffrn_ambient_temperature 173(2)
_diffrn_measured_fraction_theta_full 0.998
_diffrn_measured_fraction_theta_max 0.990
_diffrn_measurement_device_type 'STOE IPDS II two-circle-diffractometer'
_diffrn_measurement_method \w
_diffrn_radiation_monochromator graphite
_diffrn_radiation_source 'fine-focus sealed tube'
_diffrn_radiation_type MoK\a
_diffrn_radiation_wavelength 0.71073
_diffrn_reflns_av_R_equivalents 0.1151
_diffrn_reflns_av_sigmaI/netI 0.1028
_diffrn_reflns_limit_h_max 17
_diffrn_reflns_limit_h_min -21
_diffrn_reflns_limit_k_max 22
_diffrn_reflns_limit_k_min -26
_diffrn_reflns_limit_l_max 26
_diffrn_reflns_limit_l_min -25
_diffrn_reflns_number 42315
_diffrn_reflns_theta_full 25.00
_diffrn_reflns_theta_max 25.68
_diffrn_reflns_theta_min 2.68
_diffrn_standards_number 0
_exptl_absorpt_coefficient_mu 2.763
_exptl_absorpt_correction_T_max 0.5224
_exptl_absorpt_correction_T_min 0.4447
_exptl_absorpt_correction_type multi-scan
_exptl_absorpt_process_details 'MULABS (Spek, 2003; Blessing, 1995)'
_exptl_crystal_colour colourless
_exptl_crystal_density_diffrn 1.648
_exptl_crystal_density_method 'not measured'
_exptl_crystal_description block
_exptl_crystal_F_000 3970
_exptl_crystal_size_max 0.35
_exptl_crystal_size_mid 0.32
_exptl_crystal_size_min 0.27
_refine_diff_density_max 0.860
_refine_diff_density_min -0.860
_refine_diff_density_rms 0.082
_refine_ls_extinction_method none
_refine_ls_goodness_of_fit_ref 0.869
_refine_ls_hydrogen_treatment constr
_refine_ls_matrix_type full
_refine_ls_number_parameters 446
_refine_ls_number_reflns 7552
_refine_ls_number_restraints 0
_refine_ls_restrained_S_all 0.869
_refine_ls_R_factor_all 0.1124
_refine_ls_R_factor_gt 0.0505
_refine_ls_shift/su_max 0.001
_refine_ls_shift/su_mean 0.000
_refine_ls_structure_factor_coef Fsqd
_refine_ls_weighting_details 'calc w=1/[\s^2^(Fo^2^)+(0.0408P)^2^+0.0000P] where P=(Fo^2^+2Fc^2^)/3'
_refine_ls_weighting_scheme calc
_refine_ls_wR_factor_gt 0.0893
_refine_ls_wR_factor_ref 0.1061
_reflns_number_gt 4238
_reflns_number_total 7552
_reflns_threshold_expression >2sigma(I)
_cod_data_source_file om200186w_si_001.cif
_cod_data_source_block wa1140
_cod_depositor_comments
;
The following automatic conversions were performed:

data item '_symmetry_cell_setting' value 'Orthorhombic' was changed
to 'orthorhombic' in accordance with the
/home/saulius/struct/COD-crude-data/automatic-downloads/DataCite-retrospective/ACS/depositions/lib/dictionaries/cif_core.dic
dictionary named 'cif_core.dic' version 2.4.2 last updated on
2011-04-26.

Automatic conversion script
Id: cif_fix_values 6909 2019-04-08 15:41:33Z antanas 
;
_cod_original_sg_symbol_H-M Pbca
_cod_original_formula_sum 'C57 H74 B2 Br4.80 Cl7.20 F20 Mg4 O6'
_cod_database_code 4089364

loop_
_symmetry_equiv_pos_as_xyz
'x, y, z'
'-x+1/2, -y, z+1/2'
'-x, y+1/2, -z+1/2'
'x+1/2, -y+1/2, -z'
'-x, -y, -z'
'x-1/2, y, -z-1/2'
'x, -y-1/2, z-1/2'
'-x-1/2, y-1/2, z'

loop_
_atom_site_label
_atom_site_type_symbol
_atom_site_fract_x
_atom_site_fract_y
_atom_site_fract_z
_atom_site_U_iso_or_equiv
_atom_site_adp_type
_atom_site_occupancy
_atom_site_symmetry_multiplicity
_atom_site_calc_flag
_atom_site_refinement_flags
_atom_site_disorder_assembly
_atom_site_disorder_group
Br1 Br 0.57331(3) 0.51283(2) 0.44019(2) 0.03472(16) Uani 1 1 d . . .
Br2 Br 0.42923(4) 0.39077(3) 0.40902(3) 0.0394(3) Uani 0.704(5) 1 d P A 1
Br3 Br 0.40306(4) 0.62736(3) 0.46919(3) 0.0378(3) Uani 0.681(5) 1 d P . 1
Cl2 Cl 0.42923(4) 0.39077(3) 0.40902(3) 0.0394(3) Uani 0.296(5) 1 d P A 1
Cl3 Cl 0.40306(4) 0.62736(3) 0.46919(3) 0.0378(3) Uani 0.319(5) 1 d P . 1
Mg1 Mg 0.57359(11) 0.38890(8) 0.41656(7) 0.0290(4) Uani 1 1 d . . .
Mg2 Mg 0.41407(10) 0.51018(8) 0.43746(8) 0.0303(4) Uani 1 1 d . . .
O31 O 0.5855(2) 0.29584(16) 0.39546(15) 0.0353(9) Uani 1 1 d . A .
C31 C 0.5433(4) 0.2664(3) 0.3449(3) 0.0492(17) Uani 1 1 d . . .
H31A H 0.5804 0.2541 0.3122 0.059 Uiso 1 1 calc R A .
H31B H 0.5077 0.2973 0.3266 0.059 Uiso 1 1 calc R . .
C32 C 0.4981(5) 0.2104(3) 0.3635(4) 0.070(2) Uani 1 1 d . A .
H32A H 0.4713 0.1937 0.3271 0.105 Uiso 1 1 calc R . .
H32B H 0.4604 0.2221 0.3953 0.105 Uiso 1 1 calc R . .
H32C H 0.5330 0.1788 0.3803 0.105 Uiso 1 1 calc R . .
C33 C 0.6551(4) 0.2629(3) 0.4131(3) 0.0473(16) Uani 1 1 d . . .
H33A H 0.6956 0.2939 0.4228 0.057 Uiso 1 1 calc R A .
H33B H 0.6731 0.2382 0.3771 0.057 Uiso 1 1 calc R . .
C34 C 0.6464(5) 0.2203(3) 0.4677(3) 0.0606(19) Uani 1 1 d . A .
H34A H 0.6960 0.2006 0.4769 0.091 Uiso 1 1 calc R . .
H34B H 0.6082 0.1881 0.4580 0.091 Uiso 1 1 calc R . .
H34C H 0.6292 0.2442 0.5039 0.091 Uiso 1 1 calc R . .
O41 O 0.2950(2) 0.50141(16) 0.43687(16) 0.0346(9) Uani 1 1 d . A .
C41 C 0.2537(4) 0.4489(3) 0.4632(2) 0.0391(14) Uani 1 1 d . . .
H41A H 0.2131 0.4646 0.4914 0.047 Uiso 1 1 calc R A .
H41B H 0.2898 0.4235 0.4881 0.047 Uiso 1 1 calc R . .
C42 C 0.2172(4) 0.4083(3) 0.4142(3) 0.0535(17) Uani 1 1 d . A .
H42A H 0.1905 0.3735 0.4343 0.080 Uiso 1 1 calc R . .
H42B H 0.2572 0.3921 0.3865 0.080 Uiso 1 1 calc R . .
H42C H 0.1803 0.4329 0.3901 0.080 Uiso 1 1 calc R . .
C43 C 0.2450(3) 0.5480(3) 0.4088(3) 0.0418(14) Uani 1 1 d . . .
H43A H 0.2120 0.5275 0.3774 0.050 Uiso 1 1 calc R A .
H43B H 0.2772 0.5791 0.3869 0.050 Uiso 1 1 calc R . .
C44 C 0.1946(4) 0.5812(3) 0.4548(3) 0.062(2) Uani 1 1 d . A .
H44A H 0.1628 0.6119 0.4330 0.093 Uiso 1 1 calc R . .
H44B H 0.2269 0.6024 0.4856 0.093 Uiso 1 1 calc R . .
H44C H 0.1613 0.5510 0.4757 0.093 Uiso 1 1 calc R . .
O51 O 0.4182(2) 0.53506(16) 0.34476(14) 0.0335(9) Uani 1 1 d . A .
C51 C 0.3741(3) 0.5020(3) 0.2974(2) 0.0377(14) Uani 1 1 d . . .
H51A H 0.3397 0.5319 0.2761 0.045 Uiso 1 1 calc R A .
H51B H 0.3415 0.4703 0.3178 0.045 Uiso 1 1 calc R . .
C52 C 0.4242(4) 0.4705(3) 0.2496(3) 0.0582(18) Uani 1 1 d . A .
H52A H 0.3917 0.4492 0.2191 0.087 Uiso 1 1 calc R . .
H52B H 0.4577 0.4401 0.2702 0.087 Uiso 1 1 calc R . .
H52C H 0.4560 0.5018 0.2285 0.087 Uiso 1 1 calc R . .
C53 C 0.4666(4) 0.5849(3) 0.3213(3) 0.0422(15) Uani 1 1 d . . .
H53A H 0.5037 0.5672 0.2912 0.051 Uiso 1 1 calc R A .
H53B H 0.4964 0.6026 0.3563 0.051 Uiso 1 1 calc R . .
C54 C 0.4223(5) 0.6364(3) 0.2902(3) 0.0620(19) Uani 1 1 d . A .
H54A H 0.4583 0.6683 0.2755 0.093 Uiso 1 1 calc R . .
H54B H 0.3863 0.6549 0.3200 0.093 Uiso 1 1 calc R . .
H54C H 0.3936 0.6195 0.2548 0.093 Uiso 1 1 calc R . .
B1 B 0.6633(4) 0.4122(3) 0.3288(3) 0.0336(15) Uani 1 1 d . A .
H1A H 0.6064 0.4113 0.3258 0.040 Uiso 1 1 calc R . .
H1B H 0.6775 0.4008 0.3719 0.040 Uiso 1 1 calc R . .
C1 C 0.6989(3) 0.3609(2) 0.2813(2) 0.0325(13) Uani 1 1 d . . .
C2 C 0.7747(4) 0.3400(3) 0.2875(3) 0.0414(15) Uani 1 1 d . A .
C3 C 0.8105(4) 0.2995(3) 0.2469(3) 0.0544(18) Uani 1 1 d . . .
C4 C 0.7682(5) 0.2765(3) 0.1979(3) 0.062(2) Uani 1 1 d . A .
C5 C 0.6941(5) 0.2954(3) 0.1895(3) 0.055(2) Uani 1 1 d . . .
C6 C 0.6605(4) 0.3368(3) 0.2311(3) 0.0455(16) Uani 1 1 d . A .
F2 F 0.8177(2) 0.36021(17) 0.33593(16) 0.0538(9) Uani 1 1 d . . .
F3 F 0.8826(3) 0.2810(2) 0.25497(19) 0.0827(14) Uani 1 1 d . A .
F4 F 0.8000(3) 0.23701(19) 0.15732(18) 0.0902(16) Uani 1 1 d . . .
F5 F 0.6517(3) 0.27390(18) 0.14104(16) 0.0774(14) Uani 1 1 d . A .
F6 F 0.5863(2) 0.35355(17) 0.21971(15) 0.0580(10) Uani 1 1 d . . .
C11 C 0.6931(3) 0.4816(3) 0.3146(2) 0.0300(12) Uani 1 1 d . . .
C12 C 0.6624(3) 0.5175(3) 0.2661(2) 0.0366(13) Uani 1 1 d . A .
C13 C 0.6815(4) 0.5787(3) 0.2556(3) 0.0412(14) Uani 1 1 d . . .
C14 C 0.7361(4) 0.6067(3) 0.2928(3) 0.0427(15) Uani 1 1 d . A .
C15 C 0.7690(4) 0.5732(3) 0.3400(3) 0.0411(15) Uani 1 1 d . . .
C16 C 0.7475(3) 0.5126(3) 0.3500(2) 0.0373(13) Uani 1 1 d . A .
F12 F 0.6102(2) 0.49122(16) 0.22769(14) 0.0472(9) Uani 1 1 d . . .
F13 F 0.6480(2) 0.61012(17) 0.20892(16) 0.0587(10) Uani 1 1 d . A .
F14 F 0.7555(2) 0.66608(15) 0.28258(17) 0.0612(11) Uani 1 1 d . . .
F15 F 0.8226(2) 0.60116(16) 0.37613(17) 0.0592(10) Uani 1 1 d . A .
F16 F 0.7823(2) 0.48342(15) 0.39823(14) 0.0462(8) Uani 1 1 d . . .
C1L C 0.9166(4) 0.2775(3) 0.9491(3) 0.071(2) Uani 1 1 d . . .
H1L H 0.9472 0.3056 0.9767 0.085 Uiso 1 1 calc R . .
Cl11 Cl 0.8601(2) 0.22988(18) 0.99426(16) 0.1701(18) Uani 1 1 d . . .
Cl12 Cl 0.97986(19) 0.23434(15) 0.90195(18) 0.1442(13) Uani 1 1 d . . .
Cl13 Cl 0.85868(14) 0.32218(11) 0.90126(11) 0.0934(8) Uani 1 1 d . . .
C61 C 0.5051(9) 0.5252(7) -0.0341(6) 0.058(3) Uiso 0.50 1 d P . .
C62 C 0.5219(5) 0.4545(4) -0.0248(4) 0.077(2) Uiso 1 1 d . . .
H62 H 0.5362 0.4295 -0.0598 0.093 Uiso 0.50 1 d PR B 1
H62A H 0.5431 0.4147 -0.0255 0.093 Uiso 0.50 1 d PR B 2
C63 C 0.5187(9) 0.4295(8) 0.0202(7) 0.070(4) Uiso 0.50 1 d P . .
H63 H 0.5350 0.3892 0.0240 0.083 Uiso 0.50 1 d PR . .
C64 C 0.4952(7) 0.4479(6) 0.0843(5) 0.128(4) Uiso 1 1 d . . .
H64 H 0.4936 0.4183 0.1231 0.153 Uiso 0.50 1 d PR C 1
H64A H 0.5092 0.3992 0.0807 0.192 Uiso 0.50 1 d PR C 2
H64B H 0.4460 0.4469 0.1063 0.192 Uiso 0.50 1 d PR C 2
H64C H 0.5356 0.4625 0.1136 0.192 Uiso 0.50 1 d PR C 2
C65 C 0.4797(11) 0.5187(9) 0.0764(9) 0.095(6) Uiso 0.50 1 d P . .
H65 H 0.4677 0.5398 0.1151 0.114 Uiso 0.50 1 d PR . .

loop_
_atom_site_aniso_label
_atom_site_aniso_U_11
_atom_site_aniso_U_22
_atom_site_aniso_U_33
_atom_site_aniso_U_23
_atom_site_aniso_U_13
_atom_site_aniso_U_12
Br1 0.0357(3) 0.0329(3) 0.0355(3) -0.0022(2) 0.0002(3) 0.0017(3)
Br2 0.0347(4) 0.0357(4) 0.0479(4) -0.0053(3) -0.0008(3) 0.0041(3)
Br3 0.0466(5) 0.0327(4) 0.0342(4) -0.0033(3) -0.0024(3) -0.0005(3)
Cl2 0.0347(4) 0.0357(4) 0.0479(4) -0.0053(3) -0.0008(3) 0.0041(3)
Cl3 0.0466(5) 0.0327(4) 0.0342(4) -0.0033(3) -0.0024(3) -0.0005(3)
Mg1 0.0300(9) 0.0271(9) 0.0298(8) -0.0006(7) 0.0019(8) 0.0007(8)
Mg2 0.0326(11) 0.0266(9) 0.0318(8) -0.0025(7) -0.0033(8) 0.0016(8)
O31 0.039(3) 0.0276(19) 0.040(2) -0.0034(15) 0.0000(17) 0.0041(17)
C31 0.065(5) 0.032(3) 0.051(4) -0.011(3) -0.001(3) 0.000(3)
C32 0.065(5) 0.061(5) 0.084(5) -0.005(4) 0.003(4) -0.020(4)
C33 0.045(4) 0.038(4) 0.059(4) 0.007(3) 0.001(3) 0.017(3)
C34 0.083(5) 0.039(4) 0.060(4) 0.013(3) 0.001(4) 0.015(4)
O41 0.028(2) 0.034(2) 0.042(2) 0.0009(17) -0.0023(17) -0.0008(16)
C41 0.042(4) 0.036(3) 0.039(3) -0.003(3) -0.001(3) -0.010(3)
C42 0.054(4) 0.049(4) 0.057(4) -0.004(3) -0.001(3) -0.019(3)
C43 0.037(4) 0.036(3) 0.052(3) -0.002(3) -0.006(3) 0.011(3)
C44 0.055(5) 0.060(5) 0.071(5) -0.006(4) 0.004(4) 0.018(4)
O51 0.037(2) 0.036(2) 0.0272(17) -0.0020(15) -0.0042(16) -0.0039(18)
C51 0.035(3) 0.044(4) 0.034(3) -0.001(2) -0.010(2) -0.004(3)
C52 0.052(4) 0.079(5) 0.044(3) -0.017(3) -0.005(3) -0.003(4)
C53 0.046(4) 0.045(4) 0.036(3) 0.001(3) 0.004(3) -0.011(3)
C54 0.079(5) 0.046(4) 0.061(4) 0.017(3) -0.014(4) -0.009(4)
B1 0.036(4) 0.032(4) 0.032(3) 0.000(3) 0.001(3) 0.002(3)
C1 0.043(4) 0.026(3) 0.028(3) 0.004(2) 0.008(2) -0.004(3)
C2 0.055(4) 0.033(3) 0.036(3) 0.004(3) 0.015(3) 0.001(3)
C3 0.062(5) 0.050(4) 0.051(4) 0.008(3) 0.025(3) 0.015(4)
C4 0.111(7) 0.029(4) 0.046(4) 0.002(3) 0.029(4) 0.015(4)
C5 0.100(7) 0.035(4) 0.031(3) -0.002(3) 0.010(4) -0.009(4)
C6 0.064(5) 0.035(4) 0.037(3) 0.009(3) 0.010(3) -0.009(3)
F2 0.044(2) 0.059(2) 0.058(2) -0.0024(18) 0.0037(18) 0.0078(19)
F3 0.081(4) 0.081(3) 0.086(3) 0.005(2) 0.029(3) 0.037(3)
F4 0.152(5) 0.054(3) 0.064(2) -0.013(2) 0.049(3) 0.031(3)
F5 0.138(4) 0.048(2) 0.046(2) -0.0160(18) 0.000(2) -0.020(3)
F6 0.068(3) 0.058(2) 0.048(2) -0.0043(16) -0.0086(19) -0.007(2)
C11 0.031(3) 0.033(3) 0.027(3) -0.003(2) 0.006(2) 0.005(3)
C12 0.037(4) 0.037(3) 0.036(3) 0.003(2) 0.010(2) -0.001(3)
C13 0.044(4) 0.038(3) 0.041(3) 0.009(3) 0.008(3) 0.009(3)
C14 0.051(4) 0.026(3) 0.051(4) -0.001(3) 0.018(3) 0.001(3)
C15 0.043(4) 0.034(3) 0.046(3) -0.009(3) 0.007(3) -0.004(3)
C16 0.042(4) 0.036(3) 0.035(3) 0.000(3) 0.005(3) 0.001(3)
F12 0.045(2) 0.049(2) 0.0472(19) 0.0054(16) -0.0088(16) -0.0052(17)
F13 0.068(3) 0.046(2) 0.062(2) 0.0191(18) 0.0035(19) 0.016(2)
F14 0.079(3) 0.026(2) 0.078(2) 0.0028(17) 0.018(2) -0.0066(19)
F15 0.065(3) 0.042(2) 0.070(2) -0.0095(18) -0.006(2) -0.0154(19)
F16 0.055(2) 0.0394(19) 0.0441(18) -0.0008(15) -0.0125(16) -0.0023(17)
C1L 0.063(5) 0.064(5) 0.085(5) 0.012(4) -0.029(4) -0.025(4)
Cl11 0.141(3) 0.203(4) 0.167(3) 0.132(3) -0.079(2) -0.101(3)
Cl12 0.103(2) 0.110(2) 0.220(3) -0.043(2) -0.053(2) 0.0256(18)
Cl13 0.0802(16) 0.0839(16) 0.1162(18) 0.0477(14) -0.0171(14) 0.0002(13)

loop_
_atom_type_symbol
_atom_type_description
_atom_type_scat_dispersion_real
_atom_type_scat_dispersion_imag
_atom_type_scat_source
C C 0.0033 0.0016 'International Tables Vol C Tables 4.2.6.8 and 6.1.1.4'
H H 0.0000 0.0000 'International Tables Vol C Tables 4.2.6.8 and 6.1.1.4'
B B 0.0013 0.0007 'International Tables Vol C Tables 4.2.6.8 and 6.1.1.4'
Br Br -0.2901 2.4595 'International Tables Vol C Tables 4.2.6.8 and 6.1.1.4'
Cl Cl 0.1484 0.1585 'International Tables Vol C Tables 4.2.6.8 and 6.1.1.4'
F F 0.0171 0.0103 'International Tables Vol C Tables 4.2.6.8 and 6.1.1.4'
Mg Mg 0.0486 0.0363 'International Tables Vol C Tables 4.2.6.8 and 6.1.1.4'
O O 0.0106 0.0060 'International Tables Vol C Tables 4.2.6.8 and 6.1.1.4'

loop_
_geom_angle_atom_site_label_1
_geom_angle_atom_site_label_2
_geom_angle_atom_site_label_3
_geom_angle
_geom_angle_site_symmetry_1
_geom_angle_site_symmetry_3
Mg2 Br1 Mg1 90.16(5) 5_666 .
Mg2 Br1 Mg2 95.65(5) 5_666 .
Mg1 Br1 Mg2 88.71(6) . .
Mg1 Br2 Mg2 95.72(6) . .
Mg1 Br3 Mg2 96.29(6) 5_666 .
O31 Mg1 B1 87.99(18) . .
O31 Mg1 Br2 95.82(13) . .
B1 Mg1 Br2 124.76(17) . .
O31 Mg1 Cl3 93.70(11) . 5_666
B1 Mg1 Cl3 131.74(17) . 5_666
Br2 Mg1 Cl3 103.07(6) . 5_666
O31 Mg1 Br3 93.70(11) . 5_666
B1 Mg1 Br3 131.74(17) . 5_666
Br2 Mg1 Br3 103.07(6) . 5_666
Cl3 Mg1 Br3 0.00(3) 5_666 5_666
O31 Mg1 Br1 174.01(14) . .
B1 Mg1 Br1 86.92(15) . .
Br2 Mg1 Br1 89.69(6) . .
Cl3 Mg1 Br1 87.33(5) 5_666 .
Br3 Mg1 Br1 87.33(5) 5_666 .
O51 Mg2 O41 92.98(16) . .
O51 Mg2 Br3 90.31(11) . .
O41 Mg2 Br3 90.92(11) . .
O51 Mg2 Br2 91.38(11) . .
O41 Mg2 Br2 90.56(11) . .
Br3 Mg2 Br2 177.69(8) . .
O51 Mg2 Br1 172.04(13) . 5_666
O41 Mg2 Br1 94.05(12) . 5_666
Br3 Mg2 Br1 85.84(5) . 5_666
Br2 Mg2 Br1 92.29(5) . 5_666
O51 Mg2 Br1 88.89(12) . .
O41 Mg2 Br1 175.89(13) . .
Br3 Mg2 Br1 92.74(6) . .
Br2 Mg2 Br1 85.73(5) . .
Br1 Mg2 Br1 84.35(5) 5_666 .
C33 O31 C31 113.7(4) . .
C33 O31 Mg1 119.9(3) . .
C31 O31 Mg1 122.4(3) . .
O31 C31 C32 114.6(5) . .
O31 C31 H31A 108.6 . .
C32 C31 H31A 108.6 . .
O31 C31 H31B 108.6 . .
C32 C31 H31B 108.6 . .
H31A C31 H31B 107.6 . .
C31 C32 H32A 109.5 . .
C31 C32 H32B 109.5 . .
H32A C32 H32B 109.5 . .
C31 C32 H32C 109.5 . .
H32A C32 H32C 109.5 . .
H32B C32 H32C 109.5 . .
O31 C33 C34 114.8(5) . .
O31 C33 H33A 108.6 . .
C34 C33 H33A 108.6 . .
O31 C33 H33B 108.6 . .
C34 C33 H33B 108.6 . .
H33A C33 H33B 107.6 . .
C33 C34 H34A 109.5 . .
C33 C34 H34B 109.5 . .
H34A C34 H34B 109.5 . .
C33 C34 H34C 109.5 . .
H34A C34 H34C 109.5 . .
H34B C34 H34C 109.5 . .
C41 O41 C43 113.6(4) . .
C41 O41 Mg2 124.1(3) . .
C43 O41 Mg2 122.3(3) . .
O41 C41 C42 112.7(4) . .
O41 C41 H41A 109.1 . .
C42 C41 H41A 109.1 . .
O41 C41 H41B 109.1 . .
C42 C41 H41B 109.1 . .
H41A C41 H41B 107.8 . .
C41 C42 H42A 109.5 . .
C41 C42 H42B 109.5 . .
H42A C42 H42B 109.5 . .
C41 C42 H42C 109.5 . .
H42A C42 H42C 109.5 . .
H42B C42 H42C 109.5 . .
O41 C43 C44 113.6(5) . .
O41 C43 H43A 108.8 . .
C44 C43 H43A 108.8 . .
O41 C43 H43B 108.8 . .
C44 C43 H43B 108.8 . .
H43A C43 H43B 107.7 . .
C43 C44 H44A 109.5 . .
C43 C44 H44B 109.5 . .
H44A C44 H44B 109.5 . .
C43 C44 H44C 109.5 . .
H44A C44 H44C 109.5 . .
H44B C44 H44C 109.5 . .
C53 O51 C51 114.8(4) . .
C53 O51 Mg2 123.1(3) . .
C51 O51 Mg2 122.1(3) . .
O51 C51 C52 113.1(5) . .
O51 C51 H51A 109.0 . .
C52 C51 H51A 109.0 . .
O51 C51 H51B 109.0 . .
C52 C51 H51B 109.0 . .
H51A C51 H51B 107.8 . .
C51 C52 H52A 109.5 . .
C51 C52 H52B 109.5 . .
H52A C52 H52B 109.5 . .
C51 C52 H52C 109.5 . .
H52A C52 H52C 109.5 . .
H52B C52 H52C 109.5 . .
O51 C53 C54 113.7(5) . .
O51 C53 H53A 108.8 . .
C54 C53 H53A 108.8 . .
O51 C53 H53B 108.8 . .
C54 C53 H53B 108.8 . .
H53A C53 H53B 107.7 . .
C53 C54 H54A 109.5 . .
C53 C54 H54B 109.5 . .
H54A C54 H54B 109.5 . .
C53 C54 H54C 109.5 . .
H54A C54 H54C 109.5 . .
H54B C54 H54C 109.5 . .
C11 B1 C1 112.7(4) . .
C11 B1 Mg1 122.0(4) . .
C1 B1 Mg1 125.3(4) . .
C11 B1 H1A 109.1 . .
C1 B1 H1A 109.1 . .
Mg1 B1 H1A 54.8 . .
C11 B1 H1B 109.1 . .
C1 B1 H1B 109.1 . .
Mg1 B1 H1B 53.1 . .
H1A B1 H1B 107.8 . .
C6 C1 C2 114.3(5) . .
C6 C1 B1 124.5(5) . .
C2 C1 B1 121.1(5) . .
F2 C2 C3 116.1(6) . .
F2 C2 C1 119.4(5) . .
C3 C2 C1 124.5(6) . .
F3 C3 C2 122.1(7) . .
F3 C3 C4 119.8(6) . .
C2 C3 C4 118.0(7) . .
F4 C4 C5 119.6(7) . .
F4 C4 C3 120.5(8) . .
C5 C4 C3 119.9(6) . .
F5 C5 C4 120.8(6) . .
F5 C5 C6 119.0(7) . .
C4 C5 C6 120.2(7) . .
F6 C6 C1 120.1(5) . .
F6 C6 C5 116.9(6) . .
C1 C6 C5 123.0(7) . .
C16 C11 C12 113.9(5) . .
C16 C11 B1 124.1(5) . .
C12 C11 B1 121.9(5) . .
F12 C12 C13 117.5(5) . .
F12 C12 C11 118.7(5) . .
C13 C12 C11 123.8(6) . .
F13 C13 C12 119.9(6) . .
F13 C13 C14 120.9(5) . .
C12 C13 C14 119.2(5) . .
F14 C14 C15 121.2(6) . .
F14 C14 C13 119.6(6) . .
C15 C14 C13 119.2(5) . .
F15 C15 C16 121.2(5) . .
F15 C15 C14 118.7(5) . .
C16 C15 C14 120.1(6) . .
F16 C16 C15 116.0(5) . .
F16 C16 C11 120.2(5) . .
C15 C16 C11 123.8(5) . .
Cl11 C1L Cl13 109.6(4) . .
Cl11 C1L Cl12 111.6(5) . .
Cl13 C1L Cl12 108.2(4) . .
Cl11 C1L H1L 109.1 . .
Cl13 C1L H1L 109.1 . .
Cl12 C1L H1L 109.1 . .
C63 C61 C64 79.6(13) 5_665 5_665
C63 C61 C65 152.1(17) 5_665 5_665
C64 C61 C65 74.5(12) 5_665 5_665
C63 C61 C62 50.3(10) 5_665 5_665
C64 C61 C62 129.9(14) 5_665 5_665
C65 C61 C62 152.8(15) 5_665 5_665
C63 C61 C62 154.0(15) 5_665 .
C64 C61 C62 124.9(13) 5_665 .
C65 C61 C62 50.4(10) 5_665 .
C62 C61 C62 104.4(10) 5_665 .
C63 C61 C61 105.7(16) 5_665 5_665
C64 C61 C61 169.9(17) 5_665 5_665
C65 C61 C61 98.4(15) 5_665 5_665
C62 C61 C61 55.6(8) 5_665 5_665
C62 C61 C61 48.7(8) . 5_665
C63 C62 C65 175.6(16) . 5_665
C63 C62 C61 49.7(10) . 5_665
C65 C62 C61 130.0(13) 5_665 5_665
C63 C62 C61 125.0(13) . .
C65 C62 C61 55.5(10) 5_665 .
C61 C62 C61 75.6(10) 5_665 .
C63 C62 H62 115.4 . .
C65 C62 H62 64.3 5_665 .
C61 C62 H62 163.8 5_665 .
C61 C62 H62 119.6 . .
C63 C62 H62A 65.7 . .
C65 C62 H62A 114.7 5_665 .
C61 C62 H62A 115.2 5_665 .
C61 C62 H62A 165.1 . .
H62 C62 H62A 51.0 . .
C61 C63 C62 80.0(14) 5_665 .
C61 C63 C64 53.9(10) 5_665 .
C62 C63 C64 133.8(16) . .
C61 C63 H62A 129.3 5_665 .
C62 C63 H62A 49.4 . .
C64 C63 H62A 173.3 . .
C61 C63 H63 158.5 5_665 .
C62 C63 H63 121.5 . .
C64 C63 H63 104.6 . .
H62A C63 H63 72.2 . .
C61 C63 H64A 96.3 5_665 .
C62 C63 H64A 175.6 . .
C64 C63 H64A 42.7 . .
H62A C63 H64A 134.5 . .
H63 C63 H64A 62.2 . .
C61 C64 C63 46.5(9) 5_665 .
C61 C64 C65 56.0(11) 5_665 .
C63 C64 C65 101.9(12) . .
C61 C64 H64 170.7 5_665 .
C63 C64 H64 125.6 . .
C65 C64 H64 132.5 . .
C61 C64 H64A 113.3 5_665 .
C63 C64 H64A 67.2 . .
C65 C64 H64A 169.1 . .
H64 C64 H64A 58.4 . .
C61 C64 H64B 115.7 5_665 .
C63 C64 H64B 132.9 . .
C65 C64 H64B 85.6 . .
H64 C64 H64B 65.1 . .
H64A C64 H64B 102.2 . .
C61 C64 H64C 114.5 5_665 .
C63 C64 H64C 118.5 . .
C65 C64 H64C 83.3 . .
H64 C64 H64C 72.8 . .
H64A C64 H64C 101.2 . .
H64B C64 H64C 108.4 . .
C62 C65 C61 74.1(12) 5_665 5_665
C62 C65 C64 123.5(16) 5_665 .
C61 C65 C64 49.5(10) 5_665 .
C62 C65 H65 122.8 5_665 .
C61 C65 H65 162.9 5_665 .
C64 C65 H65 113.6 . .

loop_
_geom_bond_atom_site_label_1
_geom_bond_atom_site_label_2
_geom_bond_distance
_geom_bond_site_symmetry_2
Br1 Mg2 2.6877(17) 5_666
Br1 Mg1 2.7109(17) .
Br1 Mg2 2.7675(19) .
Br2 Mg1 2.513(2) .
Br2 Mg2 2.6507(18) .
Br3 Mg1 2.5160(17) 5_666
Br3 Mg2 2.6155(18) .
Mg1 O31 2.061(4) .
Mg1 B1 2.498(7) .
Mg1 Cl3 2.5160(17) 5_666
Mg1 Br3 2.5160(17) 5_666
Mg2 O51 2.066(4) .
Mg2 O41 2.077(4) .
Mg2 Br1 2.6877(17) 5_666
O31 C33 1.452(7) .
O31 C31 1.456(7) .
C31 C32 1.490(9) .
C31 H31A 0.9900 .
C31 H31B 0.9900 .
C32 H32A 0.9800 .
C32 H32B 0.9800 .
C32 H32C 0.9800 .
C33 C34 1.497(8) .
C33 H33A 0.9900 .
C33 H33B 0.9900 .
C34 H34A 0.9800 .
C34 H34B 0.9800 .
C34 H34C 0.9800 .
O41 C41 1.453(6) .
O41 C43 1.457(6) .
C41 C42 1.506(8) .
C41 H41A 0.9900 .
C41 H41B 0.9900 .
C42 H42A 0.9800 .
C42 H42B 0.9800 .
C42 H42C 0.9800 .
C43 C44 1.501(8) .
C43 H43A 0.9900 .
C43 H43B 0.9900 .
C44 H44A 0.9800 .
C44 H44B 0.9800 .
C44 H44C 0.9800 .
O51 C53 1.451(6) .
O51 C51 1.459(6) .
C51 C52 1.508(8) .
C51 H51A 0.9900 .
C51 H51B 0.9900 .
C52 H52A 0.9800 .
C52 H52B 0.9800 .
C52 H52C 0.9800 .
C53 C54 1.505(8) .
C53 H53A 0.9900 .
C53 H53B 0.9900 .
C54 H54A 0.9800 .
C54 H54B 0.9800 .
C54 H54C 0.9800 .
B1 C11 1.610(8) .
B1 C1 1.625(8) .
B1 H1A 0.9900 .
B1 H1B 0.9900 .
C1 C6 1.373(8) .
C1 C2 1.397(8) .
C2 F2 1.354(7) .
C2 C3 1.382(8) .
C3 F3 1.325(8) .
C3 C4 1.378(10) .
C4 F4 1.336(7) .
C4 C5 1.362(11) .
C5 F5 1.358(8) .
C5 C6 1.389(9) .
C6 F6 1.360(8) .
C11 C16 1.385(8) .
C11 C12 1.402(7) .
C12 F12 1.351(6) .
C12 C13 1.375(8) .
C13 F13 1.343(6) .
C13 C14 1.379(9) .
C14 F14 1.337(6) .
C14 C15 1.370(8) .
C15 F15 1.353(7) .
C15 C16 1.371(8) .
C16 F16 1.355(6) .
C1L Cl11 1.719(7) .
C1L Cl13 1.730(7) .
C1L Cl12 1.760(9) .
C1L H1L 1.0000 .
C61 C63 1.100(19) 5_665
C61 C64 1.226(15) 5_665
C61 C65 1.34(2) 5_665
C61 C62 1.420(16) 5_665
C61 C62 1.560(16) .
C61 C61 1.83(3) 5_665
C62 C63 1.109(15) .
C62 C65 1.250(18) 5_665
C62 C61 1.420(15) 5_665
C62 H62 0.9577 .
C62 H62A 0.9301 .
C63 C61 1.100(19) 5_665
C63 C64 1.493(17) .
C63 H62A 1.1157 .
C63 H63 0.9131 .
C64 C61 1.226(15) 5_665
C64 C65 1.55(2) .
C64 H64 1.0499 .
C64 H64A 1.0764 .
C64 H64B 0.9783 .
C64 H64C 0.9943 .
C65 C62 1.250(18) 5_665
C65 C61 1.34(2) 5_665
C65 H65 0.9710 .

loop_
_geom_torsion_atom_site_label_1
_geom_torsion_atom_site_label_2
_geom_torsion_atom_site_label_3
_geom_torsion_atom_site_label_4
_geom_torsion
_geom_torsion_site_symmetry_1
_geom_torsion_site_symmetry_4
Mg2 Br2 Mg1 O31 179.38(11) . .
Mg2 Br2 Mg1 B1 -89.02(19) . .
Mg2 Br2 Mg1 Cl3 84.21(6) . 5_666
Mg2 Br2 Mg1 Br3 84.21(6) . 5_666
Mg2 Br2 Mg1 Br1 -2.98(6) . .
Mg2 Br1 Mg1 O31 -104.6(12) 5_666 .
Mg2 Br1 Mg1 O31 159.7(12) . .
Mg2 Br1 Mg1 B1 -136.68(16) 5_666 .
Mg2 Br1 Mg1 B1 127.68(16) . .
Mg2 Br1 Mg1 Br2 98.49(5) 5_666 .
Mg2 Br1 Mg1 Br2 2.84(5) . .
Mg2 Br1 Mg1 Cl3 -4.61(6) 5_666 5_666
Mg2 Br1 Mg1 Cl3 -100.26(6) . 5_666
Mg2 Br1 Mg1 Br3 -4.61(6) 5_666 5_666
Mg2 Br1 Mg1 Br3 -100.26(6) . 5_666
Mg1 Br3 Mg2 O51 -168.21(12) 5_666 .
Mg1 Br3 Mg2 O41 98.81(12) 5_666 .
Mg1 Br3 Mg2 Br2 -31(2) 5_666 .
Mg1 Br3 Mg2 Br1 4.82(6) 5_666 5_666
Mg1 Br3 Mg2 Br1 -79.31(6) 5_666 .
Mg1 Br2 Mg2 O51 91.71(12) . .
Mg1 Br2 Mg2 O41 -175.30(11) . .
Mg1 Br2 Mg2 Br3 -45(2) . .
Mg1 Br2 Mg2 Br1 -81.23(6) . 5_666
Mg1 Br2 Mg2 Br1 2.93(5) . .
Mg2 Br1 Mg2 O51 175.80(12) 5_666 .
Mg1 Br1 Mg2 O51 -94.17(11) . .
Mg2 Br1 Mg2 O41 -67.2(18) 5_666 .
Mg1 Br1 Mg2 O41 22.8(18) . .
Mg2 Br1 Mg2 Br3 85.54(5) 5_666 .
Mg1 Br1 Mg2 Br3 175.58(5) . .
Mg2 Br1 Mg2 Br2 -92.73(5) 5_666 .
Mg1 Br1 Mg2 Br2 -2.70(5) . .
Mg2 Br1 Mg2 Br1 0.0 5_666 5_666
Mg1 Br1 Mg2 Br1 90.04(5) . 5_666
B1 Mg1 O31 C33 76.2(4) . .
Br2 Mg1 O31 C33 -159.1(3) . .
Cl3 Mg1 O31 C33 -55.5(4) 5_666 .
Br3 Mg1 O31 C33 -55.5(4) 5_666 .
Br1 Mg1 O31 C33 44.2(13) . .
B1 Mg1 O31 C31 -80.1(4) . .
Br2 Mg1 O31 C31 44.6(4) . .
Cl3 Mg1 O31 C31 148.2(4) 5_666 .
Br3 Mg1 O31 C31 148.2(4) 5_666 .
Br1 Mg1 O31 C31 -112.1(12) . .
C33 O31 C31 C32 76.7(7) . .
Mg1 O31 C31 C32 -125.7(5) . .
C31 O31 C33 C34 -96.9(6) . .
Mg1 O31 C33 C34 104.9(5) . .
O51 Mg2 O41 C41 133.1(4) . .
Br3 Mg2 O41 C41 -136.6(3) . .
Br2 Mg2 O41 C41 41.7(4) . .
Br1 Mg2 O41 C41 -50.7(4) 5_666 .
Br1 Mg2 O41 C41 16(2) . .
O51 Mg2 O41 C43 -46.1(4) . .
Br3 Mg2 O41 C43 44.3(4) . .
Br2 Mg2 O41 C43 -137.5(3) . .
Br1 Mg2 O41 C43 130.2(3) 5_666 .
Br1 Mg2 O41 C43 -162.9(16) . .
C43 O41 C41 C42 69.4(6) . .
Mg2 O41 C41 C42 -109.8(5) . .
C41 O41 C43 C44 66.4(6) . .
Mg2 O41 C43 C44 -114.4(5) . .
O41 Mg2 O51 C53 137.1(4) . .
Br3 Mg2 O51 C53 46.2(4) . .
Br2 Mg2 O51 C53 -132.2(4) . .
Br1 Mg2 O51 C53 -14.8(12) 5_666 .
Br1 Mg2 O51 C53 -46.5(4) . .
O41 Mg2 O51 C51 -45.0(4) . .
Br3 Mg2 O51 C51 -136.0(4) . .
Br2 Mg2 O51 C51 45.6(4) . .
Br1 Mg2 O51 C51 163.1(8) 5_666 .
Br1 Mg2 O51 C51 131.3(4) . .
C53 O51 C51 C52 61.0(6) . .
Mg2 O51 C51 C52 -117.0(5) . .
C51 O51 C53 C54 62.0(6) . .
Mg2 O51 C53 C54 -120.0(5) . .
O31 Mg1 B1 C11 -175.0(5) . .
Br2 Mg1 B1 C11 89.3(5) . .
Cl3 Mg1 B1 C11 -81.8(5) 5_666 .
Br3 Mg1 B1 C11 -81.8(5) 5_666 .
Br1 Mg1 B1 C11 1.8(4) . .
O31 Mg1 B1 C1 3.9(5) . .
Br2 Mg1 B1 C1 -91.8(5) . .
Cl3 Mg1 B1 C1 97.0(5) 5_666 .
Br3 Mg1 B1 C1 97.0(5) 5_666 .
Br1 Mg1 B1 C1 -179.3(5) . .
C11 B1 C1 C6 -100.4(6) . .
Mg1 B1 C1 C6 80.6(6) . .
C11 B1 C1 C2 76.3(6) . .
Mg1 B1 C1 C2 -102.6(6) . .
C6 C1 C2 F2 -179.2(5) . .
B1 C1 C2 F2 3.7(8) . .
C6 C1 C2 C3 1.2(8) . .
B1 C1 C2 C3 -175.8(6) . .
F2 C2 C3 F3 0.6(9) . .
C1 C2 C3 F3 -179.8(6) . .
F2 C2 C3 C4 178.3(5) . .
C1 C2 C3 C4 -2.2(9) . .
F3 C3 C4 F4 -2.1(10) . .
C2 C3 C4 F4 -179.8(6) . .
F3 C3 C4 C5 179.9(6) . .
C2 C3 C4 C5 2.2(10) . .
F4 C4 C5 F5 1.1(10) . .
C3 C4 C5 F5 179.1(6) . .
F4 C4 C5 C6 -179.5(5) . .
C3 C4 C5 C6 -1.5(10) . .
C2 C1 C6 F6 -179.8(5) . .
B1 C1 C6 F6 -2.9(8) . .
C2 C1 C6 C5 -0.4(8) . .
B1 C1 C6 C5 176.5(5) . .
F5 C5 C6 F6 -0.6(8) . .
C4 C5 C6 F6 -180.0(6) . .
F5 C5 C6 C1 180.0(5) . .
C4 C5 C6 C1 0.6(9) . .
C1 B1 C11 C16 -104.8(6) . .
Mg1 B1 C11 C16 74.1(7) . .
C1 B1 C11 C12 78.7(7) . .
Mg1 B1 C11 C12 -102.3(5) . .
C16 C11 C12 F12 178.3(4) . .
B1 C11 C12 F12 -4.9(7) . .
C16 C11 C12 C13 -2.5(8) . .
B1 C11 C12 C13 174.4(5) . .
F12 C12 C13 F13 0.7(8) . .
C11 C12 C13 F13 -178.5(5) . .
F12 C12 C13 C14 -178.3(5) . .
C11 C12 C13 C14 2.5(9) . .
F13 C13 C14 F14 0.4(9) . .
C12 C13 C14 F14 179.5(5) . .
F13 C13 C14 C15 180.0(5) . .
C12 C13 C14 C15 -1.0(9) . .
F14 C14 C15 F15 -0.6(8) . .
C13 C14 C15 F15 179.9(5) . .
F14 C14 C15 C16 179.3(5) . .
C13 C14 C15 C16 -0.3(9) . .
F15 C15 C16 F16 0.8(8) . .
C14 C15 C16 F16 -179.0(5) . .
F15 C15 C16 C11 -180.0(5) . .
C14 C15 C16 C11 0.2(9) . .
C12 C11 C16 F16 -179.7(5) . .
B1 C11 C16 F16 3.6(8) . .
C12 C11 C16 C15 1.1(8) . .
B1 C11 C16 C15 -175.6(5) . .
C63 C61 C62 C63 -18(5) 5_665 .
C64 C61 C62 C63 -176.1(16) 5_665 .
C65 C61 C62 C63 -174.7(19) 5_665 .
C62 C61 C62 C63 -6.1(17) 5_665 .
C61 C61 C62 C63 -6.1(17) 5_665 .
C63 C61 C62 C65 157(4) 5_665 5_665
C64 C61 C62 C65 -1.4(17) 5_665 5_665
C62 C61 C62 C65 168.6(17) 5_665 5_665
C61 C61 C62 C65 168.6(17) 5_665 5_665
C63 C61 C62 C61 -12(3) 5_665 5_665
C64 C61 C62 C61 -170(2) 5_665 5_665
C65 C61 C62 C61 -168.6(17) 5_665 5_665
C62 C61 C62 C61 -0.005(2) 5_665 5_665
C65 C62 C63 C61 -88(21) 5_665 5_665
C61 C62 C63 C61 8(2) . 5_665
C65 C62 C63 C64 -92(21) 5_665 .
C61 C62 C63 C64 -3.6(15) 5_665 .
C61 C62 C63 C64 4(3) . .
C62 C63 C64 C61 4.4(18) . 5_665
C61 C63 C64 C65 -8.9(15) 5_665 .
C62 C63 C64 C65 -4(2) . .
C61 C64 C65 C62 1.4(16) 5_665 5_665
C63 C64 C65 C62 9(2) . 5_665
C63 C64 C65 C61 7.8(13) . 5_665
